data_1573336
_journal_paper_doi 10.1107/S2056989024011319
_chemical_formula_iupac '[Dy Cl2 (H2 O)6] Cl'
_chemical_formula_moiety 'Dy Cl3 H12 O6 +, Cl -'
_chemical_formula_sum 'Cl3 Dy H12 O6'
_chemical_formula_weight 376.95
_chemical_name_systematic
;
Hexaaquadichloridodysprosium(III) chloride
;
_space_group_crystal_system monoclinic
_space_group_IT_number 13
_space_group_name_Hall '-P 2yc'
_space_group_name_H-M_alt 'P 1 2/c 1'
_atom_sites_solution_hydrogens difmap
_atom_sites_solution_primary dual
_audit_creation_method
;
Olex2 1.5
(compiled 2022.04.07 svn.rca3783a0 for OlexSys, GUI svn.r6498)
;
_cell_angle_alpha 90
_cell_angle_beta 127.1430(10)
_cell_angle_gamma 90
_cell_formula_units_Z 2
_cell_length_a 7.8439(3)
_cell_length_b 6.4693(3)
_cell_length_c 11.9660(5)
_cell_measurement_reflns_used 9894
_cell_measurement_temperature 100.00
_cell_measurement_theta_max 23.730
_cell_measurement_theta_min 2.740
_cell_volume 484.03(4)
_computing_cell_refinement
;
SAINT V8.40B (Bruker, 2016)
;
_computing_data_reduction
;
SAINT V8.40B (Bruker, 2016)
;
_computing_molecular_graphics
;
CrystalMaker (Palmer, 2014)
;
_computing_publication_material
;
PublCIF (Westrip, 2010)
;
_computing_structure_refinement
;
SHELXL 2018/1 (Sheldrick, 2015b)
;
_computing_structure_solution
;
SHELXT 2018/2 (Sheldrick, 2015a)
;
_diffrn_ambient_temperature 100.00
_diffrn_measured_fraction_theta_full 0.999
_diffrn_measured_fraction_theta_max 0.992
_diffrn_measurement_device_type 'Bruker D8 Venture Duo'
_diffrn_measurement_method \w
_diffrn_radiation_type AgK\a
_diffrn_radiation_wavelength 0.56086
_diffrn_reflns_av_R_equivalents 0.0369
_diffrn_reflns_av_unetI/netI 0.0124
_diffrn_reflns_limit_h_max 11
_diffrn_reflns_limit_h_min -11
_diffrn_reflns_limit_k_max 9
_diffrn_reflns_limit_k_min -9
_diffrn_reflns_limit_l_max 17
_diffrn_reflns_limit_l_min -17
_diffrn_reflns_number 21844
_diffrn_reflns_theta_full 19.665
_diffrn_reflns_theta_max 23.755
_diffrn_reflns_theta_min 2.484
_diffrn_source_current 0.9
_diffrn_source_power 0.045
_diffrn_source_voltage 50.0
_exptl_absorpt_coefficient_mu 4.508
_exptl_absorpt_correction_T_max 0.2569
_exptl_absorpt_correction_T_min 0.1840
_exptl_absorpt_correction_type multi-scan
_exptl_absorpt_process_details
;
SADABS-2016/2 (Bruker, 2016)
;
_exptl_crystal_colour yellow
_exptl_crystal_density_diffrn 2.586
_exptl_crystal_description plate
_exptl_crystal_F_000 354
_exptl_crystal_size_max 0.23
_exptl_crystal_size_mid 0.19
_exptl_crystal_size_min 0.14
_refine_diff_density_max 0.421
_refine_diff_density_min -0.484
_refine_ls_extinction_coef 0.0098(6)
_refine_ls_extinction_expression Fc^*^=kFc[1+0.001xFc^2^\l^3^/sin(2\q)]^-1/4^
_refine_ls_extinction_method
;
SHELXL-2018/1 (Sheldrick 2015b)
;
_refine_ls_goodness_of_fit_ref 1.189
_refine_ls_hydrogen_treatment refall
_refine_ls_matrix_type full
_refine_ls_number_parameters 72
_refine_ls_number_reflns 1501
_refine_ls_number_restraints 0
_refine_ls_restrained_S_all 1.189
_refine_ls_R_factor_all 0.0082
_refine_ls_R_factor_gt 0.0081
_refine_ls_shift/su_max 0.000
_refine_ls_shift/su_mean 0.000
_refine_ls_structure_factor_coef Fsqd
_refine_ls_weighting_details 'w=1/[\s^2^(Fo^2^)+(0.0060P)^2^+0.0553P] where P=(Fo^2^+2Fc^2^)/3'
_refine_ls_weighting_scheme calc
_refine_ls_wR_factor_gt 0.0178
_refine_ls_wR_factor_ref 0.0178
_reflns_number_gt 1485
_reflns_number_total 1501
_reflns_threshold_expression 'I > 2\s(I)'
_cod_data_source_file hb8106.cif
_cod_data_source_block Dy
_cod_original_cell_volume 484.02(4)
_cod_original_formula_sum 'Dy Cl3 H12 O6'
_cod_database_code 1573336
_shelx_space_group_comment
;
The symmetry employed for this shelxl refinement is uniquely defined
by the following loop, which should always be used as a source of
symmetry information in preference to the above space-group names.
They are only intended as comments.
;
_shelx_estimated_absorpt_t_min 0.245
_shelx_estimated_absorpt_t_max 0.575

loop_
_space_group_symop_operation_xyz
'x, y, z'
'-x, y, -z+1/2'
'-x, -y, -z'
'x, -y, z-1/2'

loop_
_atom_site_type_symbol
_atom_site_label
_atom_site_fract_x
_atom_site_fract_y
_atom_site_fract_z
_atom_site_U_iso_or_equiv
_atom_site_adp_type
_atom_site_calc_flag
_atom_site_occupancy
_atom_site_disorder_assembly
_atom_site_disorder_group
Dy Dy1 0.500000 0.15396(2) 0.250000 0.00517(3) Uani d 1 . .
Cl Cl1 0.29906(4) -0.16263(3) 0.05869(3) 0.00928(5) Uani d 1 . .
Cl Cl2 0.000000 0.62489(5) 0.250000 0.00990(6) Uani d 1 . .
O O1 0.16915(13) 0.30103(12) 0.06305(8) 0.01025(14) Uani d 1 . .
O O2 0.23924(13) 0.05125(12) 0.28056(9) 0.01049(14) Uani d 1 . .
O O3 0.44370(14) 0.42381(12) 0.35560(8) 0.01037(14) Uani d 1 . .
H H1A 0.065(3) 0.264(3) 0.046(2) 0.027(4) Uiso d 1 . .
H H1B 0.133(3) 0.330(2) -0.011(2) 0.030(5) Uiso d 1 . .
H H2A 0.253(3) 0.086(3) 0.349(2) 0.034(5) Uiso d 1 . .
H H2B 0.195(3) -0.050(3) 0.2644(19) 0.026(5) Uiso d 1 . .
H H3A 0.513(3) 0.525(3) 0.3771(18) 0.028(4) Uiso d 1 . .
H H3B 0.332(3) 0.453(3) 0.326(2) 0.033(5) Uiso d 1 . .

loop_
_atom_site_aniso_label
_atom_site_aniso_U_11
_atom_site_aniso_U_22
_atom_site_aniso_U_33
_atom_site_aniso_U_12
_atom_site_aniso_U_13
_atom_site_aniso_U_23
Dy1 0.00492(4) 0.00544(4) 0.00538(4) 0.000 0.00322(3) 0.000
Cl1 0.00897(11) 0.00907(10) 0.00889(10) -0.00078(7) 0.00491(9) -0.00194(7)
Cl2 0.00935(15) 0.01086(13) 0.01022(15) 0.000 0.00630(13) 0.000
O1 0.0068(3) 0.0132(3) 0.0090(3) 0.0003(3) 0.0038(3) 0.0022(3)
O2 0.0121(4) 0.0100(3) 0.0127(4) -0.0028(3) 0.0093(3) -0.0018(3)
O3 0.0084(4) 0.0097(3) 0.0137(3) -0.0014(3) 0.0070(3) -0.0033(3)

loop_
_atom_type_symbol
_atom_type_description
_atom_type_scat_dispersion_real
_atom_type_scat_dispersion_imag
_atom_type_scat_source
Cl Cl 0.1009 0.0992 'International Tables Vol C Tables 4.2.6.8 and 6.1.1.4'
Dy Dy -0.2642 2.9574 'International Tables Vol C Tables 4.2.6.8 and 6.1.1.4'
H H 0.0000 0.0000 'International Tables Vol C Tables 4.2.6.8 and 6.1.1.4'
O O 0.0058 0.0036 'International Tables Vol C Tables 4.2.6.8 and 6.1.1.4'

loop_
_geom_angle_atom_site_label_1
_geom_angle_atom_site_label_2
_geom_angle_atom_site_label_3
_geom_angle_site_symmetry_1
_geom_angle_site_symmetry_3
_geom_angle
_geom_angle_publ_flag
Cl1 Dy1 Cl1 . 2_655 83.719(11) ?
O1 Dy1 Cl1 2_655 2_655 76.29(2) ?
O1 Dy1 Cl1 . . 76.29(2) ?
O1 Dy1 Cl1 . 2_655 146.52(2) ?
O1 Dy1 Cl1 2_655 . 146.52(2) ?
O1 Dy1 O1 . 2_655 132.73(4) ?
O1 Dy1 O2 2_655 . 121.28(3) ?
O1 Dy1 O2 2_655 2_655 72.82(3) ?
O1 Dy1 O2 . . 72.82(3) ?
O1 Dy1 O2 . 2_655 121.28(3) ?
O2 Dy1 Cl1 . . 78.83(2) ?
O2 Dy1 Cl1 2_655 2_655 78.82(2) ?
O2 Dy1 Cl1 . 2_655 77.17(2) ?
O2 Dy1 Cl1 2_655 . 77.17(2) ?
O2 Dy1 O2 . 2_655 147.57(4) ?
O3 Dy1 Cl1 . . 143.34(2) ?
O3 Dy1 Cl1 . 2_655 107.77(2) ?
O3 Dy1 Cl1 2_655 . 107.77(2) ?
O3 Dy1 Cl1 2_655 2_655 143.34(2) ?
O3 Dy1 O1 2_655 2_655 75.83(3) ?
O3 Dy1 O1 . 2_655 69.43(3) ?
O3 Dy1 O1 2_655 . 69.43(3) ?
O3 Dy1 O1 . . 75.83(3) ?
O3 Dy1 O2 . . 70.52(3) ?
O3 Dy1 O2 2_655 2_655 70.52(3) ?
O3 Dy1 O2 2_655 . 138.48(3) ?
O3 Dy1 O2 . 2_655 138.48(3) ?
O3 Dy1 O3 2_655 . 83.94(4) ?
Dy1 O1 H1A . . 121.1(14) ?
Dy1 O1 H1B . . 127.6(15) ?
H1A O1 H1B . . 101(2) ?
Dy1 O2 H2A . . 119.3(15) ?
Dy1 O2 H2B . . 122.6(15) ?
H2A O2 H2B . . 106(2) ?
Dy1 O3 H3A . . 118.6(13) ?
Dy1 O3 H3B . . 118.8(15) ?
H3A O3 H3B . . 109.0(19) ?

loop_
_geom_bond_atom_site_label_1
_geom_bond_atom_site_label_2
_geom_bond_site_symmetry_2
_geom_bond_distance
_geom_bond_publ_flag
Dy1 Cl1 2_655 2.7500(2) ?
Dy1 Cl1 . 2.7500(2) ?
Dy1 O1 . 2.3735(8) ?
Dy1 O1 2_655 2.3735(8) ?
Dy1 O2 2_655 2.3796(8) ?
Dy1 O2 . 2.3795(8) ?
Dy1 O3 . 2.3480(8) ?
Dy1 O3 2_655 2.3480(8) ?
O1 H1A . 0.755(19) ?
O1 H1B . 0.78(2) ?
O2 H2A . 0.79(2) ?
O2 H2B . 0.712(19) ?
O3 H3A . 0.787(19) ?
O3 H3B . 0.75(2) ?

loop_
_geom_hbond_atom_site_label_D
_geom_hbond_atom_site_label_H
_geom_hbond_atom_site_label_A
_geom_hbond_site_symmetry_A
_geom_hbond_distance_DH
_geom_hbond_distance_HA
_geom_hbond_distance_DA
_geom_hbond_angle_DHA
_geom_hbond_publ_flag
O1 H1A Cl1 3 0.755(19) 2.413(19) 3.1545(9) 167.6(19) yes
O1 H1B Cl2 3_565 0.78(2) 2.39(2) 3.1655(8) 172.6(16) yes
O2 H2A Cl1 4_556 0.79(2) 2.37(2) 3.1511(9) 175.7(19) yes
O2 H2B Cl2 1_545 0.712(19) 2.544(19) 3.2303(8) 162.7(19) yes
O3 H3A Cl1 2_665 0.787(19) 2.342(19) 3.1276(8) 176.2(18) yes
O3 H3B Cl2 . 0.75(2) 2.44(2) 3.1766(8) 167.1(19) yes
